data_2019912
loop_
_publ_author_name
'Gomathi, Sundaramoorthy'
'Nirmalram, Jeyaraman Selvaraj'
'Muthiah, Packianathan Thomas'

_publ_section_title
;
 Hydrogen bonding patterns in salts of derivatives of aminopyrimidine and
 thiobarbituric acid
;
_journal_coeditor_code ZB5044
_journal_issue 2
_journal_name_full 'Acta Crystallographica Section B Structural Science, Crystal Engineering and Materials'
_journal_paper_doi 10.1107/S2052520615001729
_journal_volume 71
_journal_year 2015
_chemical_formula_moiety 'C14 H19 N4 O3, C4 H3 N2 O2 S '
_chemical_formula_sum 'C18 H22 N6 O5 S'
_chemical_formula_weight 434.48
_chemical_name_systematic
;
 2,4-diamino-5-(3,4,5-trimethoxybenzyl) pyrimidine thiobarbiturate
;
_space_group_IT_number 14
_symmetry_cell_setting monoclinic
_symmetry_space_group_name_Hall '-P 2ybc'
_symmetry_space_group_name_H-M 'P 1 21/c 1'
_atom_sites_solution_hydrogens geom
_atom_sites_solution_primary direct
_atom_sites_solution_secondary difmap
_audit_creation_method SHELXL-97
_cell_angle_alpha 90.00
_cell_angle_beta 101.9250(10)
_cell_angle_gamma 90.00
_cell_formula_units_Z 4
_cell_length_a 7.83290(10)
_cell_length_b 15.2433(2)
_cell_length_c 17.7173(2)
_cell_measurement_reflns_used 7106
_cell_measurement_temperature 293(2)
_cell_measurement_theta_max 33.5
_cell_measurement_theta_min 1.8
_cell_volume 2069.78(5)
_computing_cell_refinement 'SAINT (Bruker, 2008)'
_computing_data_collection 'APEX2 (Bruker, 2008)'
_computing_data_reduction 'SAINT (Bruker, 2008)'
_computing_molecular_graphics
;
PLATON (Spek, 2009), Mercury (Macrae <i>et al.</i>, 2008)
and POVRay (Cason, 2004)
;
_computing_publication_material 'PLATON (Spek, 2009)'
_computing_structure_refinement 'SHELXL97 (Sheldrick, 2008)'
_computing_structure_solution 'SHELXS97 (Sheldrick, 2008)'
_diffrn_ambient_temperature 293(2)
_diffrn_measured_fraction_theta_full 1.000
_diffrn_measured_fraction_theta_max 0.872
_diffrn_measurement_device_type 'Bruker SMART APEXII CCD area-detector'
_diffrn_measurement_method '\f and \w scans'
_diffrn_radiation_monochromator graphite
_diffrn_radiation_source 'fine-focus sealed tube'
_diffrn_radiation_type MoK\a
_diffrn_radiation_wavelength 0.71073
_diffrn_reflns_av_R_equivalents 0.0270
_diffrn_reflns_av_sigmaI/netI 0.0240
_diffrn_reflns_limit_h_max 10
_diffrn_reflns_limit_h_min -12
_diffrn_reflns_limit_k_max 22
_diffrn_reflns_limit_k_min -22
_diffrn_reflns_limit_l_max 26
_diffrn_reflns_limit_l_min -24
_diffrn_reflns_number 26106
_diffrn_reflns_theta_full 25.00
_diffrn_reflns_theta_max 33.55
_diffrn_reflns_theta_min 1.78
_exptl_absorpt_coefficient_mu 0.200
_exptl_absorpt_correction_T_max 1.0000
_exptl_absorpt_correction_T_min 0.8118
_exptl_absorpt_correction_type multi-scan
_exptl_absorpt_process_details '(SADABS; Bruker, 2008)'
_exptl_crystal_colour colorless
_exptl_crystal_density_diffrn 1.394
_exptl_crystal_density_method 'not measured'
_exptl_crystal_description prism
_exptl_crystal_F_000 912
_exptl_crystal_size_max 0.25
_exptl_crystal_size_mid 0.20
_exptl_crystal_size_min 0.18
_refine_diff_density_max 0.470
_refine_diff_density_min -0.293
_refine_ls_extinction_method none
_refine_ls_goodness_of_fit_ref 1.036
_refine_ls_hydrogen_treatment constr
_refine_ls_matrix_type full
_refine_ls_number_parameters 274
_refine_ls_number_reflns 7106
_refine_ls_number_restraints 0
_refine_ls_restrained_S_all 1.036
_refine_ls_R_factor_all 0.0580
_refine_ls_R_factor_gt 0.0436
_refine_ls_shift/su_max 0.001
_refine_ls_shift/su_mean 0.000
_refine_ls_structure_factor_coef Fsqd
_refine_ls_weighting_details 'calc w=1/[\s^2^(Fo^2^)+(0.0714P)^2^+0.4933P] where P=(Fo^2^+2Fc^2^)/3'
_refine_ls_weighting_scheme calc
_refine_ls_wR_factor_gt 0.1234
_refine_ls_wR_factor_ref 0.1343
_reflns_number_gt 5527
_reflns_number_total 7106
_reflns_threshold_expression >2sigma(I)
_cod_data_source_file zb5044sup1.cif
_cod_data_source_block TMPTBA
_cod_original_cell_volume 2069.78(4)
_cod_original_sg_symbol_H-M 'P 21/c'
_cod_database_code 2019912
_cod_database_fobs_code 2019912

loop_
_symmetry_equiv_pos_as_xyz
'x, y, z'
'-x, y+1/2, -z+1/2'
'-x, -y, -z'
'x, -y-1/2, z-1/2'

loop_
_atom_site_type_symbol
_atom_site_label
_atom_site_fract_x
_atom_site_fract_y
_atom_site_fract_z
_atom_site_U_iso_or_equiv
_atom_site_adp_type
_atom_site_calc_flag
_atom_site_refinement_flags
_atom_site_occupancy
_atom_site_symmetry_multiplicity
S S1 -0.91649(4) 0.63979(3) 0.39412(2) 0.04172(11) Uani d . 1 1
N N6 -0.59768(11) 0.57296(6) 0.41678(5) 0.02513(18) Uani d . 1 1
H H6A -0.6238 0.5482 0.4565 0.030 Uiso calc R 1 1
N N5 -0.67158(12) 0.66354(7) 0.31209(6) 0.0311(2) Uani d . 1 1
H H5 -0.7460 0.6980 0.2843 0.037 Uiso calc R 1 1
C C18 -0.43323(13) 0.55622(7) 0.40124(6) 0.02261(19) Uani d . 1 1
C C17 -0.71888(13) 0.62558(8) 0.37338(6) 0.0265(2) Uani d . 1 1
C C20 -0.51135(14) 0.65167(8) 0.28971(7) 0.0291(2) Uani d . 1 1
C C19 -0.39239(14) 0.59496(8) 0.33663(6) 0.0279(2) Uani d . 1 1
H H19 -0.2851 0.5835 0.3240 0.033 Uiso calc R 1 1
O O4 -0.33500(10) 0.50467(6) 0.44762(5) 0.02860(17) Uani d . 1 1
O O5 -0.48927(12) 0.69141(7) 0.23155(6) 0.0428(2) Uani d . 1 1
N N3 -0.10738(12) 0.29534(7) 0.29106(6) 0.0308(2) Uani d . 1 1
N N1 -0.10349(13) 0.40017(7) 0.38816(6) 0.0311(2) Uani d . 1 1
H H1 -0.1608 0.4356 0.4114 0.037 Uiso calc R 1 1
C C2 -0.18540(14) 0.35767(8) 0.32397(6) 0.0274(2) Uani d . 1 1
N N2 -0.35002(13) 0.37965(8) 0.29432(7) 0.0379(3) Uani d . 1 1
H H2A -0.4062 0.3535 0.2537 0.045 Uiso calc R 1 1
H H2B -0.4002 0.4200 0.3158 0.045 Uiso calc R 1 1
C C8 0.43076(15) 0.24618(8) 0.46227(7) 0.0319(2) Uani d . 1 1
C C4 0.06310(14) 0.27955(8) 0.31906(7) 0.0275(2) Uani d . 1 1
N N4 0.13647(14) 0.21722(8) 0.28440(7) 0.0405(3) Uani d . 1 1
H H4A 0.0755 0.1891 0.2460 0.049 Uiso calc R 1 1
H H4B 0.2451 0.2048 0.3003 0.049 Uiso calc R 1 1
C C5 0.16201(14) 0.32823(8) 0.38295(6) 0.0273(2) Uani d . 1 1
C C7 0.35679(15) 0.31967(8) 0.40746(7) 0.0321(2) Uani d . 1 1
H H7B 0.4013 0.3746 0.4313 0.039 Uiso calc R 1 1
H H7A 0.4036 0.3131 0.3612 0.039 Uiso calc R 1 1
C C6 0.06971(16) 0.38685(8) 0.41602(7) 0.0317(2) Uani d . 1 1
H H6 0.1262 0.4187 0.4587 0.038 Uiso calc R 1 1
C C13 0.35691(17) 0.22286(10) 0.52405(7) 0.0380(3) Uani d . 1 1
H H13 0.2509 0.2470 0.5293 0.046 Uiso calc R 1 1
O O2 0.69265(16) 0.07344(8) 0.62802(6) 0.0530(3) Uani d . 1 1
O O3 0.38451(17) 0.13778(10) 0.64255(7) 0.0604(3) Uani d . 1 1
C C12 0.44280(19) 0.16300(11) 0.57822(7) 0.0404(3) Uani d . 1 1
O O1 0.82140(15) 0.10493(9) 0.50224(8) 0.0586(3) Uani d . 1 1
C C11 0.60182(19) 0.12694(10) 0.57106(8) 0.0396(3) Uani d . 1 1
C C9 0.58651(17) 0.20800(9) 0.45330(8) 0.0369(3) Uani d . 1 1
H H9 0.6342 0.2227 0.4111 0.044 Uiso calc R 1 1
C C10 0.67100(17) 0.14797(10) 0.50725(8) 0.0396(3) Uani d . 1 1
C C14 0.8941(3) 0.12222(19) 0.43752(15) 0.0817(7) Uani d . 1 1
H H14A 0.8119 0.1065 0.3914 0.123 Uiso calc R 1 1
H H14B 0.9988 0.0884 0.4409 0.123 Uiso calc R 1 1
H H14C 0.9212 0.1835 0.4361 0.123 Uiso calc R 1 1
C C15 0.6471(4) -0.01655(14) 0.61919(14) 0.0791(7) Uani d . 1 1
H H15A 0.5279 -0.0241 0.6237 0.119 Uiso calc R 1 1
H H15B 0.7217 -0.0501 0.6586 0.119 Uiso calc R 1 1
H H15C 0.6607 -0.0364 0.5694 0.119 Uiso calc R 1 1
C C16 0.2062(3) 0.1410(2) 0.64047(13) 0.0836(8) Uani d . 1 1
H H16A 0.1679 0.2009 0.6369 0.125 Uiso calc R 1 1
H H16B 0.1825 0.1152 0.6867 0.125 Uiso calc R 1 1
H H16C 0.1451 0.1090 0.5964 0.125 Uiso calc R 1 1

loop_
_atom_site_aniso_label
_atom_site_aniso_U_11
_atom_site_aniso_U_22
_atom_site_aniso_U_33
_atom_site_aniso_U_12
_atom_site_aniso_U_13
_atom_site_aniso_U_23
S1 0.02336(14) 0.0606(2) 0.04375(18) 0.01229(13) 0.01290(12) 0.02020(15)
N6 0.0217(4) 0.0309(5) 0.0235(4) 0.0036(3) 0.0065(3) 0.0068(3)
N5 0.0214(4) 0.0403(6) 0.0320(5) 0.0061(4) 0.0064(3) 0.0150(4)
C18 0.0203(4) 0.0244(5) 0.0228(4) 0.0019(3) 0.0035(3) -0.0008(4)
C17 0.0200(4) 0.0324(6) 0.0270(5) 0.0020(4) 0.0046(4) 0.0057(4)
C20 0.0233(5) 0.0351(6) 0.0295(5) -0.0005(4) 0.0071(4) 0.0080(4)
C19 0.0222(4) 0.0341(6) 0.0283(5) 0.0033(4) 0.0074(4) 0.0066(4)
O4 0.0258(4) 0.0340(4) 0.0263(4) 0.0094(3) 0.0059(3) 0.0062(3)
O5 0.0329(4) 0.0583(6) 0.0397(5) 0.0055(4) 0.0129(4) 0.0253(5)
N3 0.0247(4) 0.0360(5) 0.0309(5) -0.0001(4) 0.0040(3) -0.0119(4)
N1 0.0301(5) 0.0339(5) 0.0288(4) 0.0025(4) 0.0053(4) -0.0106(4)
C2 0.0256(5) 0.0307(6) 0.0264(5) -0.0020(4) 0.0062(4) -0.0042(4)
N2 0.0268(5) 0.0470(6) 0.0383(5) 0.0048(4) 0.0033(4) -0.0154(5)
C8 0.0296(5) 0.0334(6) 0.0293(5) -0.0005(4) -0.0016(4) -0.0040(4)
C4 0.0254(5) 0.0284(5) 0.0286(5) -0.0013(4) 0.0050(4) -0.0053(4)
N4 0.0282(5) 0.0463(7) 0.0450(6) 0.0043(4) 0.0027(4) -0.0217(5)
C5 0.0265(5) 0.0289(5) 0.0250(5) -0.0015(4) 0.0016(4) -0.0027(4)
C7 0.0258(5) 0.0335(6) 0.0343(6) -0.0021(4) 0.0003(4) -0.0014(5)
C6 0.0318(5) 0.0331(6) 0.0278(5) -0.0008(4) 0.0008(4) -0.0085(4)
C13 0.0351(6) 0.0454(7) 0.0319(6) 0.0058(5) 0.0033(5) -0.0028(5)
O2 0.0569(7) 0.0550(7) 0.0401(5) 0.0092(5) -0.0058(5) 0.0091(5)
O3 0.0575(7) 0.0898(10) 0.0350(5) 0.0131(6) 0.0120(5) 0.0151(6)
C12 0.0427(7) 0.0490(8) 0.0278(5) 0.0027(6) 0.0035(5) -0.0012(5)
O1 0.0428(6) 0.0695(8) 0.0649(7) 0.0230(5) 0.0146(5) 0.0177(6)
C11 0.0400(7) 0.0418(7) 0.0326(6) 0.0034(5) -0.0025(5) -0.0002(5)
C9 0.0318(6) 0.0420(7) 0.0356(6) 0.0019(5) 0.0039(5) 0.0008(5)
C10 0.0312(6) 0.0430(7) 0.0422(7) 0.0050(5) 0.0017(5) 0.0006(6)
C14 0.0545(11) 0.115(2) 0.0838(15) 0.0324(12) 0.0336(11) 0.0292(14)
C15 0.1123(19) 0.0493(11) 0.0710(13) 0.0149(11) 0.0075(12) 0.0134(10)
C16 0.0650(13) 0.132(2) 0.0602(12) 0.0174(13) 0.0292(10) 0.0250(13)

loop_
_atom_type_symbol
_atom_type_description
_atom_type_scat_dispersion_real
_atom_type_scat_dispersion_imag
_atom_type_scat_source
C C 0.0033 0.0016 'International Tables Vol C Tables 4.2.6.8 and 6.1.1.4'
H H 0.0000 0.0000 'International Tables Vol C Tables 4.2.6.8 and 6.1.1.4'
N N 0.0061 0.0033 'International Tables Vol C Tables 4.2.6.8 and 6.1.1.4'
O O 0.0106 0.0060 'International Tables Vol C Tables 4.2.6.8 and 6.1.1.4'
S S 0.1246 0.1234 'International Tables Vol C Tables 4.2.6.8 and 6.1.1.4'

loop_
_geom_angle_atom_site_label_1
_geom_angle_atom_site_label_2
_geom_angle_atom_site_label_3
_geom_angle
C17 N6 C18 124.32(9)
C17 N6 H6A 117.8
C18 N6 H6A 117.8
C17 N5 C20 125.64(9)
C17 N5 H5 117.2
C20 N5 H5 117.2
O4 C18 C19 125.80(9)
O4 C18 N6 116.41(9)
C19 C18 N6 117.78(9)
N5 C17 N6 115.75(9)
N5 C17 S1 122.73(8)
N6 C17 S1 121.50(8)
O5 C20 N5 117.31(10)
O5 C20 C19 127.02(11)
N5 C20 C19 115.67(10)
C18 C19 C20 120.81(10)
C18 C19 H19 119.6
C20 C19 H19 119.6
C2 N3 C4 118.52(10)
C2 N1 C6 119.93(10)
C2 N1 H1 120.0
C6 N1 H1 120.0
N3 C2 N2 120.21(10)
N3 C2 N1 122.10(10)
N2 C2 N1 117.69(10)
C2 N2 H2A 120.0
C2 N2 H2B 120.0
H2A N2 H2B 120.0
C13 C8 C9 120.15(12)
C13 C8 C7 121.90(11)
C9 C8 C7 117.65(12)
N4 C4 N3 116.71(10)
N4 C4 C5 121.32(10)
N3 C4 C5 121.96(10)
C4 N4 H4A 120.0
C4 N4 H4B 120.0
H4A N4 H4B 120.0
C6 C5 C4 115.55(10)
C6 C5 C7 122.15(10)
C4 C5 C7 122.14(10)
C5 C7 C8 118.66(10)
C5 C7 H7B 107.6
C8 C7 H7B 107.6
C5 C7 H7A 107.6
C8 C7 H7A 107.6
H7B C7 H7A 107.1
C5 C6 N1 121.50(10)
C5 C6 H6 119.3
N1 C6 H6 119.3
C8 C13 C12 119.43(12)
C8 C13 H13 120.3
C12 C13 H13 120.3
C11 O2 C15 114.34(14)
C12 O3 C16 118.33(14)
O3 C12 C11 115.12(13)
O3 C12 C13 124.16(14)
C11 C12 C13 120.67(13)
C10 O1 C14 117.53(14)
O2 C11 C10 120.30(13)
O2 C11 C12 120.28(14)
C10 C11 C12 119.38(13)
C10 C9 C8 120.13(13)
C10 C9 H9 119.9
C8 C9 H9 119.9
O1 C10 C9 124.48(14)
O1 C10 C11 115.37(13)
C9 C10 C11 120.14(13)
O1 C14 H14A 109.5
O1 C14 H14B 109.5
H14A C14 H14B 109.5
O1 C14 H14C 109.5
H14A C14 H14C 109.5
H14B C14 H14C 109.5
O2 C15 H15A 109.5
O2 C15 H15B 109.5
H15A C15 H15B 109.5
O2 C15 H15C 109.5
H15A C15 H15C 109.5
H15B C15 H15C 109.5
O3 C16 H16A 109.5
O3 C16 H16B 109.5
H16A C16 H16B 109.5
O3 C16 H16C 109.5
H16A C16 H16C 109.5
H16B C16 H16C 109.5

loop_
_geom_bond_atom_site_label_1
_geom_bond_atom_site_label_2
_geom_bond_distance
S1 C17 1.6771(11)
N6 C17 1.3544(13)
N6 C18 1.3952(13)
N6 H6A 0.8600
N5 C17 1.3481(14)
N5 C20 1.4040(14)
N5 H5 0.8600
C18 O4 1.2741(12)
C18 C19 1.3832(15)
C20 O5 1.2379(14)
C20 C19 1.4093(15)
C19 H19 0.9300
N3 C2 1.3279(15)
N3 C4 1.3466(14)
N1 C2 1.3502(14)
N1 C6 1.3596(15)
N1 H1 0.8600
C2 N2 1.3308(15)
N2 H2A 0.8600
N2 H2B 0.8600
C8 C13 1.3858(19)
C8 C9 1.3901(18)
C8 C7 1.5170(17)
C4 N4 1.3251(15)
C4 C5 1.4387(15)
N4 H4A 0.8600
N4 H4B 0.8600
C5 C6 1.3563(17)
C5 C7 1.5032(15)
C7 H7B 0.9700
C7 H7A 0.9700
C6 H6 0.9300
C13 C12 1.3928(19)
C13 H13 0.9300
O2 C11 1.3760(16)
O2 C15 1.418(3)
O3 C12 1.3676(18)
O3 C16 1.390(2)
C12 C11 1.391(2)
O1 C10 1.3673(17)
O1 C14 1.406(3)
C11 C10 1.388(2)
C9 C10 1.3883(19)
C9 H9 0.9300
C14 H14A 0.9600
C14 H14B 0.9600
C14 H14C 0.9600
C15 H15A 0.9600
C15 H15B 0.9600
C15 H15C 0.9600
C16 H16A 0.9600
C16 H16B 0.9600
C16 H16C 0.9600
